data_1539217
loop_
_publ_author_name
'Vigdorchik, A.G.'
'Malinovskii, Yu.A.'
'Tamazyan, R.A.'
'Dryuchko, A.G.'

_publ_section_title
;
 Preparation and X-ray structural investigation of Rb5 (Nd2 (N O3)11) (H2
 O)
;
_journal_name_full Kristallografiya
_journal_page_first 613
_journal_page_last 617
_journal_volume 33
_journal_year 1988
_chemical_formula_sum 'H2 N11 Nd2 O34 Rb5'
_chemical_name_systematic 'Rb5 (Nd2 (N O3)11) (H2 O)'
_space_group_IT_number 15
_symmetry_space_group_name_Hall '-C 2yc'
_symmetry_space_group_name_H-M 'C 1 2/c 1'
_cell_angle_alpha 90
_cell_angle_beta 108.28
_cell_angle_gamma 90
_cell_formula_units_Z 4
_cell_length_a 15.767
_cell_length_b 14.593
_cell_length_c 14.336
_cell_volume 3132.078
_citation_journal_id_ASTM KRISAJ
_cod_data_source_file Vigdorchik_KRISAJ_1988_1587.cif
_cod_data_source_block H2N11Nd2O34Rb5
_cod_original_cell_volume 3132.079
_cod_database_code 1539217

loop_
_symmetry_equiv_pos_as_xyz
x,y,z
-x,y,-z+1/2
-x,-y,-z
x,-y,z-1/2
x+1/2,y+1/2,z
-x+1/2,y+1/2,-z+1/2
-x+1/2,-y+1/2,-z
x+1/2,-y+1/2,z-1/2

loop_
_atom_site_label
_atom_site_type_symbol
_atom_site_fract_x
_atom_site_fract_y
_atom_site_fract_z
_atom_site_occupancy
_atom_site_U_iso_or_equiv
N1 N+5 0.2286 0.3416 0.2325 1 0.0
O14 O-2 0.325 0.5063 0.0475 1 0.0
O9 O-2 0.1653 0.6591 0.0708 1 0.0
N3 N+5 0 0.902 0.25 1 0.0
O13 O-2 0.1538 0.9499 0.0901 1 0.0
Rb1 Rb+1 0 0.3625 0.25 1 0.0
N6 N+5 0.41 0.1161 0.2791 1 0.0
N4 N+5 0.1078 0.3595 0.4912 1 0.0
O16 O-2 0.146 0.6805 0.2576 1 0.0
O15 O-2 0.0236 0.6382 0.1485 1 0.0
O2 O-2 0.2364 0.296 0.3079 1 0.0
O6 O-2 0.1689 0.1738 0.0854 1 0.0
N2 N+5 0.0944 0.1687 0.0252 1 0.0
O17 O-2 0.398 0.04 0.246 1 0.0
O4 O-2 0.4231 0.2888 0.0562 1 0.0
O5 O-2 0.0317 0.1275 0.0399 1 0.0
O1 O-2 0.301 0.3676 0.2191 1 0.0
O10 O-2 0.4573 0.8052 0.0367 1 0.0
O18 O-2 0.5 0.6585 0.25 1 0.0
N5 N+5 0.3397 0.5681 0.0061 1 0.0
Rb3 Rb+1 0.3275 0.1156 0.0279 1 0.0
Rb2 Rb+1 0.1896 0.0808 0.2671 1 0.0
O11 O-2 0.6154 0.925 0.4427 1 0.0
O12 O-2 0.1471 0.1486 0.4767 1 0.0
Nd1 Nd+3 0.0909 0.7974 0.1193 1 0.0
O3 O-2 0.6574 0.8638 0.1746 1 0.0
O8 O-2 0.5 0.3165 0.25 1 0.0
O7 O-2 0.0296 0.9437 0.1904 1 0.0
